data_4078823
loop_
_publ_author_name
'Qian, Ying Ying'
'Chan, Kin Shing'

_publ_section_title
;
 Base-Promoted Aryl Carbon--Iodine and Carbon--Bromine Bond Cleavage with
 Rhodium Porphyrin Complexes: Scope and Mechanism
;
_journal_issue 15
_journal_name_full Organometallics
_journal_page_first 5452
_journal_paper_doi 10.1021/om300441p
_journal_volume 31
_journal_year 2012
_chemical_formula_sum 'C55 H44 Br N4 O Rh'
_chemical_formula_weight 959.76
_chemical_name_systematic
; 
 ? 
;
_space_group_IT_number 14
_symmetry_cell_setting monoclinic
_symmetry_space_group_name_Hall '-P 2yn'
_symmetry_space_group_name_H-M 'P 1 21/n 1'
_atom_sites_solution_hydrogens geom
_atom_sites_solution_primary direct
_atom_sites_solution_secondary difmap
_audit_creation_method SHELXL-97
_cell_angle_alpha 90.00
_cell_angle_beta 101.854(4)
_cell_angle_gamma 90.00
_cell_formula_units_Z 4
_cell_length_a 12.243(3)
_cell_length_b 16.532(3)
_cell_length_c 23.872(5)
_cell_measurement_reflns_used 131
_cell_measurement_temperature 296(2)
_cell_measurement_theta_max 15
_cell_measurement_theta_min 15
_cell_volume 4728.7(18)
_computing_cell_refinement 'BRUKER KAPPA APEXII DUO DIFFRACTOMETER'
_computing_data_collection 'BRUKER KAPPA APEXII DUO DIFFRACTOMETER'
_computing_data_reduction 'BRUKER KAPPA APEXII DUO DIFFRACTOMETER'
_computing_molecular_graphics 'SIEMENS SHELXTL'
_computing_publication_material 'SIEMENS SHELXTL'
_computing_structure_refinement 'SHELXL-97 (Sheldrick, 2008)'
_computing_structure_solution 'SHELXS-97 (Sheldrick, 2008)'
_diffrn_ambient_temperature 296(2)
_diffrn_measured_fraction_theta_full 0.977
_diffrn_measured_fraction_theta_max 0.977
_diffrn_measurement_device_type 'BRUKER KAPPA APEXII DUO DIFFRACTOMETER'
_diffrn_measurement_method 'PHI & OMEGA SCAN'
_diffrn_radiation_monochromator graphite
_diffrn_radiation_source 'fine-focus sealed tube'
_diffrn_radiation_type MoK\a
_diffrn_radiation_wavelength 0.71073
_diffrn_reflns_av_R_equivalents 0.1339
_diffrn_reflns_av_sigmaI/netI 0.1206
_diffrn_reflns_limit_h_max 14
_diffrn_reflns_limit_h_min -7
_diffrn_reflns_limit_k_max 19
_diffrn_reflns_limit_k_min -19
_diffrn_reflns_limit_l_max 28
_diffrn_reflns_limit_l_min -28
_diffrn_reflns_number 35020
_diffrn_reflns_theta_full 25.25
_diffrn_reflns_theta_max 25.25
_diffrn_reflns_theta_min 2.06
_exptl_absorpt_coefficient_mu 1.249
_exptl_absorpt_correction_T_max 0.7015
_exptl_absorpt_correction_T_min 0.5493
_exptl_absorpt_correction_type multi-scan
_exptl_crystal_colour red
_exptl_crystal_density_diffrn 1.348
_exptl_crystal_density_method 'not measured'
_exptl_crystal_description block
_exptl_crystal_F_000 1960
_exptl_crystal_size_max 0.50
_exptl_crystal_size_mid 0.40
_exptl_crystal_size_min 0.20
_refine_diff_density_max 2.516
_refine_diff_density_min -0.535
_refine_diff_density_rms 0.149
_refine_ls_extinction_method none
_refine_ls_goodness_of_fit_ref 1.030
_refine_ls_hydrogen_treatment riding
_refine_ls_matrix_type full
_refine_ls_number_parameters 559
_refine_ls_number_reflns 8376
_refine_ls_number_restraints 0
_refine_ls_restrained_S_all 1.030
_refine_ls_R_factor_all 0.1484
_refine_ls_R_factor_gt 0.0784
_refine_ls_shift/su_max 0.001
_refine_ls_shift/su_mean 0.000
_refine_ls_structure_factor_coef Fsqd
_refine_ls_weighting_details 'calc w=1/[\s^2^(Fo^2^)+(0.1628P)^2^+4.4294P] where P=(Fo^2^+2Fc^2^)/3'
_refine_ls_weighting_scheme calc
_refine_ls_wR_factor_gt 0.2205
_refine_ls_wR_factor_ref 0.2885
_reflns_number_gt 4477
_reflns_number_total 8376
_reflns_threshold_expression >2sigma(I)
_cod_data_source_file om300441p_si_001.cif
_cod_data_source_block YYQRh(ttp)(p-Br)Ph
_cod_depositor_comments
;
The following automatic conversions were performed:

'_symmetry_cell_setting' value 'Monoclinic' changed to 'monoclinic'
according to /home/saulius/struct/CIF-dictionaries/cif_core.dic
dictionary named 'cif_core.dic' version 2.4.2 from 2011-04-26.

Automatic conversion script
Id: cif_fix_values 1891 2012-01-12 08:04:46Z andrius 
;
_cod_original_cell_volume 4728.9(17)
_cod_original_sg_symbol_H-M P2(1)/n
_cod_database_code 4078823

loop_
_symmetry_equiv_pos_as_xyz
'x, y, z'
'-x+1/2, y+1/2, -z+1/2'
'-x, -y, -z'
'x-1/2, -y-1/2, z-1/2'

loop_
_atom_site_label
_atom_site_type_symbol
_atom_site_fract_x
_atom_site_fract_y
_atom_site_fract_z
_atom_site_U_iso_or_equiv
_atom_site_adp_type
_atom_site_occupancy
_atom_site_symmetry_multiplicity
_atom_site_calc_flag
_atom_site_refinement_flags
Rh1 Rh 0.46968(5) 0.74699(4) 0.14693(3) 0.0418(3) Uani 1 1 d .
Br1 Br 0.67218(11) 0.39902(7) 0.06882(5) 0.0821(4) Uani 1 1 d .
O1 O 0.4141(6) 0.8676(4) 0.1810(3) 0.077(2) Uani 1 1 d .
H1 H 0.4425 0.8860 0.2126 0.115 Uiso 1 1 calc R
N1 N 0.3455(6) 0.6908(4) 0.1762(3) 0.0477(18) Uani 1 1 d .
N2 N 0.3632(6) 0.7625(4) 0.0692(3) 0.0503(19) Uani 1 1 d .
N3 N 0.5893(6) 0.8085(4) 0.1179(3) 0.0472(18) Uani 1 1 d .
N4 N 0.5713(6) 0.7371(4) 0.2246(3) 0.0472(18) Uani 1 1 d .
C1 C 0.3544(8) 0.6560(6) 0.2301(4) 0.054(2) Uani 1 1 d .
C2 C 0.2483(8) 0.6219(6) 0.2336(4) 0.062(3) Uani 1 1 d .
H2A H 0.2313 0.5955 0.2651 0.074 Uiso 1 1 calc R
C3 C 0.1789(8) 0.6347(7) 0.1841(4) 0.063(3) Uani 1 1 d .
H3A H 0.1043 0.6193 0.1747 0.076 Uiso 1 1 calc R
C4 C 0.2398(8) 0.6768(6) 0.1470(4) 0.053(2) Uani 1 1 d .
C5 C 0.1957(7) 0.6990(6) 0.0912(4) 0.051(2) Uani 1 1 d .
C6 C 0.2554(7) 0.7392(5) 0.0551(4) 0.047(2) Uani 1 1 d .
C7 C 0.2125(8) 0.7610(6) -0.0028(4) 0.061(3) Uani 1 1 d .
H7A H 0.1395 0.7534 -0.0226 0.073 Uiso 1 1 calc R
C8 C 0.2932(9) 0.7938(6) -0.0235(4) 0.062(3) Uani 1 1 d .
H8A H 0.2889 0.8118 -0.0608 0.074 Uiso 1 1 calc R
C9 C 0.3898(7) 0.7969(5) 0.0223(4) 0.047(2) Uani 1 1 d .
C10 C 0.4928(8) 0.8284(5) 0.0180(4) 0.049(2) Uani 1 1 d .
C11 C 0.5844(7) 0.8362(5) 0.0631(4) 0.046(2) Uani 1 1 d .
C12 C 0.6840(8) 0.8775(6) 0.0600(4) 0.056(2) Uani 1 1 d .
H12A H 0.7002 0.9027 0.0278 0.068 Uiso 1 1 calc R
C13 C 0.7516(8) 0.8736(6) 0.1125(4) 0.057(2) Uani 1 1 d .
H13A H 0.8233 0.8947 0.1230 0.068 Uiso 1 1 calc R
C14 C 0.6913(7) 0.8306(5) 0.1489(4) 0.049(2) Uani 1 1 d .
C15 C 0.7336(7) 0.8111(5) 0.2062(4) 0.050(2) Uani 1 1 d .
C16 C 0.6774(7) 0.7671(5) 0.2411(4) 0.050(2) Uani 1 1 d .
C17 C 0.7206(9) 0.7437(7) 0.2996(4) 0.067(3) Uani 1 1 d .
H17A H 0.7904 0.7575 0.3212 0.081 Uiso 1 1 calc R
C18 C 0.6437(9) 0.6990(7) 0.3179(4) 0.067(3) Uani 1 1 d .
H18A H 0.6506 0.6751 0.3537 0.081 Uiso 1 1 calc R
C19 C 0.5483(8) 0.6948(6) 0.2713(4) 0.053(2) Uani 1 1 d .
C20 C 0.4474(7) 0.6576(6) 0.2735(4) 0.052(2) Uani 1 1 d .
C21 C 0.0759(8) 0.6777(6) 0.0654(4) 0.057(2) Uani 1 1 d .
C22 C -0.0096(10) 0.7232(8) 0.0743(7) 0.098(5) Uani 1 1 d .
H22A H 0.0042 0.7681 0.0983 0.117 Uiso 1 1 calc R
C23 C -0.1191(11) 0.7039(9) 0.0479(7) 0.115(5) Uani 1 1 d .
H23A H -0.1756 0.7380 0.0544 0.138 Uiso 1 1 calc R
C24 C -0.1473(9) 0.6423(8) 0.0151(5) 0.075(3) Uani 1 1 d .
C25 C -0.0614(13) 0.5974(11) 0.0054(9) 0.161(9) Uani 1 1 d .
H25A H -0.0758 0.5526 -0.0186 0.194 Uiso 1 1 calc R
C26 C 0.0490(12) 0.6168(11) 0.0305(9) 0.159(9) Uani 1 1 d .
H26A H 0.1058 0.5847 0.0220 0.190 Uiso 1 1 calc R
C27 C -0.2627(10) 0.6206(10) -0.0125(6) 0.110(5) Uani 1 1 d .
H27A H -0.3136 0.6585 -0.0012 0.165 Uiso 1 1 calc R
H27B H -0.2791 0.5671 -0.0010 0.165 Uiso 1 1 calc R
H27C H -0.2704 0.6222 -0.0533 0.165 Uiso 1 1 calc R
C31 C 0.5000(8) 0.8587(6) -0.0417(4) 0.053(2) Uani 1 1 d .
C32 C 0.4559(15) 0.9326(7) -0.0633(6) 0.111(6) Uani 1 1 d .
H32A H 0.4287 0.9682 -0.0392 0.133 Uiso 1 1 calc R
C33 C 0.4515(15) 0.9536(9) -0.1166(6) 0.115(6) Uani 1 1 d .
H33A H 0.4232 1.0043 -0.1288 0.138 Uiso 1 1 calc R
C34 C 0.4865(10) 0.9042(8) -0.1548(4) 0.073(3) Uani 1 1 d .
C35 C 0.5302(11) 0.8301(8) -0.1343(5) 0.087(4) Uani 1 1 d .
H35A H 0.5563 0.7946 -0.1588 0.104 Uiso 1 1 calc R
C36 C 0.5352(10) 0.8094(7) -0.0801(5) 0.080(3) Uani 1 1 d .
H36A H 0.5641 0.7589 -0.0679 0.096 Uiso 1 1 calc R
C37 C 0.4698(14) 0.9270(9) -0.2171(5) 0.110(5) Uani 1 1 d .
H37A H 0.4380 0.9802 -0.2226 0.165 Uiso 1 1 calc R
H37B H 0.4204 0.8888 -0.2397 0.165 Uiso 1 1 calc R
H37C H 0.5405 0.9265 -0.2286 0.165 Uiso 1 1 calc R
C41 C 0.8489(8) 0.8389(6) 0.2313(4) 0.054(2) Uani 1 1 d .
C42 C 0.8716(11) 0.9046(8) 0.2663(5) 0.092(4) Uani 1 1 d .
H42A H 0.8129 0.9356 0.2738 0.110 Uiso 1 1 calc R
C43 C 0.9804(11) 0.9262(9) 0.2909(5) 0.093(4) Uani 1 1 d .
H43A H 0.9924 0.9710 0.3150 0.112 Uiso 1 1 calc R
C44 C 1.0676(9) 0.8853(10) 0.2812(5) 0.084(4) Uani 1 1 d .
C45 C 1.0490(9) 0.8186(8) 0.2465(6) 0.089(4) Uani 1 1 d .
H45A H 1.1089 0.7884 0.2396 0.106 Uiso 1 1 calc R
C46 C 0.9407(9) 0.7962(7) 0.2216(5) 0.077(3) Uani 1 1 d .
H46A H 0.9294 0.7513 0.1977 0.093 Uiso 1 1 calc R
C47 C 1.1874(13) 0.9069(11) 0.3080(7) 0.147(8) Uani 1 1 d .
H47A H 1.1885 0.9540 0.3316 0.220 Uiso 1 1 calc R
H47B H 1.2277 0.9179 0.2783 0.220 Uiso 1 1 calc R
H47C H 1.2218 0.8625 0.3309 0.220 Uiso 1 1 calc R
C51 C 0.4352(8) 0.6171(7) 0.3285(4) 0.058(3) Uani 1 1 d .
C52 C 0.3856(13) 0.6558(9) 0.3681(6) 0.103(5) Uani 1 1 d .
H52A H 0.3668 0.7102 0.3636 0.124 Uiso 1 1 calc R
C53 C 0.3639(13) 0.6133(10) 0.4145(6) 0.113(5) Uani 1 1 d .
H53A H 0.3321 0.6405 0.4413 0.136 Uiso 1 1 calc R
C54 C 0.3877(10) 0.5314(9) 0.4226(5) 0.082(3) Uani 1 1 d .
C55 C 0.4440(10) 0.4978(8) 0.3854(5) 0.079(3) Uani 1 1 d .
H55A H 0.4691 0.4448 0.3918 0.095 Uiso 1 1 calc R
C56 C 0.4662(9) 0.5379(8) 0.3383(5) 0.075(3) Uani 1 1 d .
H56A H 0.5024 0.5111 0.3131 0.090 Uiso 1 1 calc R
C57 C 0.3549(13) 0.4875(10) 0.4718(6) 0.117(5) Uani 1 1 d .
H57A H 0.3756 0.4316 0.4710 0.175 Uiso 1 1 calc R
H57B H 0.2757 0.4916 0.4687 0.175 Uiso 1 1 calc R
H57C H 0.3925 0.5114 0.5073 0.175 Uiso 1 1 calc R
C61 C 0.5289(6) 0.6411(5) 0.1222(3) 0.0390(19) Uani 1 1 d .
C62 C 0.4626(8) 0.5895(5) 0.0897(4) 0.050(2) Uani 1 1 d .
H62A H 0.3872 0.6016 0.0776 0.060 Uiso 1 1 calc R
C63 C 0.5043(8) 0.5166(6) 0.0729(4) 0.061(3) Uani 1 1 d .
H63A H 0.4571 0.4802 0.0500 0.073 Uiso 1 1 calc R
C64 C 0.6151(8) 0.4993(6) 0.0906(4) 0.054(2) Uani 1 1 d .
C65 C 0.6861(8) 0.5523(6) 0.1236(4) 0.061(3) Uani 1 1 d .
H65A H 0.7617 0.5408 0.1353 0.073 Uiso 1 1 calc R
C66 C 0.6412(8) 0.6237(6) 0.1391(4) 0.057(2) Uani 1 1 d .
H66A H 0.6879 0.6609 0.1615 0.069 Uiso 1 1 calc R
C67 C 0.3113(13) 0.9041(10) 0.1614(8) 0.140(7) Uani 1 1 d .
H67A H 0.3074 0.9534 0.1822 0.210 Uiso 1 1 calc R
H67B H 0.2530 0.8682 0.1672 0.210 Uiso 1 1 calc R
H67C H 0.3025 0.9159 0.1214 0.210 Uiso 1 1 calc R

loop_
_atom_site_aniso_label
_atom_site_aniso_U_11
_atom_site_aniso_U_22
_atom_site_aniso_U_33
_atom_site_aniso_U_23
_atom_site_aniso_U_13
_atom_site_aniso_U_12
Rh1 0.0391(4) 0.0448(4) 0.0389(4) -0.0013(3) 0.0022(3) -0.0008(3)
Br1 0.0917(9) 0.0633(7) 0.0858(9) -0.0151(6) 0.0053(6) 0.0198(6)
O1 0.084(5) 0.061(4) 0.080(5) -0.017(4) 0.005(4) 0.014(4)
N1 0.044(4) 0.054(5) 0.044(4) 0.001(4) 0.005(3) -0.003(3)
N2 0.046(4) 0.052(5) 0.049(5) 0.001(4) 0.001(3) 0.005(3)
N3 0.048(4) 0.043(4) 0.050(5) -0.004(3) 0.007(3) -0.005(3)
N4 0.043(4) 0.050(5) 0.049(4) -0.004(3) 0.009(3) -0.002(3)
C1 0.048(6) 0.062(6) 0.054(6) 0.004(5) 0.013(4) -0.008(4)
C2 0.060(6) 0.070(7) 0.060(7) 0.016(5) 0.022(5) 0.000(5)
C3 0.037(5) 0.082(7) 0.066(7) 0.010(6) 0.001(4) -0.010(5)
C4 0.047(5) 0.054(6) 0.057(6) -0.002(5) 0.007(4) -0.004(4)
C5 0.040(5) 0.052(6) 0.057(6) -0.002(5) -0.001(4) 0.008(4)
C6 0.038(5) 0.056(6) 0.042(5) -0.004(4) -0.005(4) 0.002(4)
C7 0.049(6) 0.074(7) 0.052(6) -0.004(5) -0.007(4) -0.010(5)
C8 0.066(7) 0.062(7) 0.050(6) 0.004(5) -0.007(5) 0.002(5)
C9 0.057(6) 0.042(5) 0.041(5) 0.000(4) 0.005(4) 0.012(4)
C10 0.064(6) 0.040(5) 0.043(5) -0.002(4) 0.008(4) 0.000(4)
C11 0.053(5) 0.042(5) 0.044(5) 0.001(4) 0.010(4) 0.005(4)
C12 0.061(6) 0.054(6) 0.057(6) 0.005(5) 0.017(5) -0.006(5)
C13 0.053(6) 0.056(6) 0.062(6) -0.001(5) 0.013(5) -0.010(4)
C14 0.048(5) 0.045(5) 0.052(6) -0.009(4) 0.005(4) -0.003(4)
C15 0.045(5) 0.049(5) 0.052(6) -0.007(4) 0.005(4) 0.000(4)
C16 0.035(5) 0.053(6) 0.055(6) -0.006(4) -0.005(4) -0.004(4)
C17 0.047(6) 0.102(9) 0.046(6) -0.005(6) -0.005(4) -0.011(6)
C18 0.060(7) 0.092(8) 0.042(6) 0.002(5) -0.006(5) -0.012(6)
C19 0.056(6) 0.061(6) 0.041(5) 0.003(4) 0.005(4) 0.002(5)
C20 0.048(6) 0.065(6) 0.041(5) 0.008(4) 0.005(4) 0.006(4)
C21 0.051(6) 0.052(6) 0.062(6) -0.005(5) -0.002(4) -0.005(4)
C22 0.055(7) 0.091(9) 0.140(13) -0.055(9) 0.002(7) 0.001(6)
C23 0.056(8) 0.106(11) 0.173(16) -0.036(11) 0.000(8) 0.032(7)
C24 0.055(7) 0.092(9) 0.073(8) 0.008(7) -0.003(5) -0.011(6)
C25 0.070(10) 0.150(15) 0.24(2) -0.132(16) -0.013(11) -0.016(10)
C26 0.061(9) 0.142(14) 0.25(2) -0.126(15) -0.012(10) 0.007(8)
C27 0.053(7) 0.179(15) 0.087(9) 0.002(10) -0.010(6) -0.023(8)
C31 0.057(6) 0.065(6) 0.036(5) 0.005(4) 0.009(4) -0.002(5)
C32 0.215(18) 0.061(8) 0.068(8) 0.009(7) 0.057(10) 0.049(9)
C33 0.204(17) 0.086(10) 0.069(9) 0.035(8) 0.057(10) 0.064(10)
C34 0.082(8) 0.088(9) 0.049(6) 0.008(6) 0.015(5) -0.009(6)
C35 0.104(10) 0.094(10) 0.065(8) -0.002(7) 0.022(7) 0.035(7)
C36 0.107(10) 0.078(8) 0.060(7) 0.004(6) 0.026(6) 0.032(7)
C37 0.166(15) 0.113(11) 0.057(8) 0.018(7) 0.037(8) -0.015(10)
C41 0.049(6) 0.064(6) 0.046(5) -0.004(5) 0.004(4) -0.008(4)
C42 0.076(8) 0.101(10) 0.100(10) -0.048(8) 0.025(7) -0.029(7)
C43 0.079(9) 0.129(11) 0.073(8) -0.049(8) 0.018(6) -0.046(8)
C44 0.051(7) 0.133(12) 0.061(7) 0.017(7) -0.002(5) -0.031(7)
C45 0.047(7) 0.079(8) 0.130(11) 0.012(8) -0.005(6) -0.003(6)
C46 0.055(7) 0.069(7) 0.105(9) -0.020(7) 0.011(6) -0.006(6)
C47 0.102(12) 0.190(18) 0.124(13) 0.026(12) -0.033(9) -0.085(12)
C51 0.050(6) 0.076(7) 0.049(6) 0.018(5) 0.010(4) 0.010(5)
C52 0.150(13) 0.089(10) 0.081(9) 0.025(8) 0.050(9) 0.033(9)
C53 0.139(14) 0.129(14) 0.091(10) 0.022(9) 0.070(10) 0.030(11)
C54 0.065(7) 0.104(10) 0.075(8) 0.017(7) 0.010(6) 0.005(7)
C55 0.088(9) 0.085(9) 0.069(8) 0.020(6) 0.029(6) 0.018(7)
C56 0.074(8) 0.093(9) 0.061(7) 0.004(6) 0.024(6) -0.007(6)
C57 0.119(13) 0.159(15) 0.087(10) 0.035(10) 0.057(9) 0.006(10)
C61 0.035(4) 0.039(5) 0.043(5) 0.011(4) 0.010(3) 0.005(4)
C62 0.053(5) 0.052(6) 0.044(5) 0.008(4) 0.007(4) 0.009(4)
C63 0.064(7) 0.053(6) 0.059(6) -0.004(5) -0.004(5) -0.007(5)
C64 0.057(6) 0.048(5) 0.053(6) -0.001(4) 0.006(4) 0.004(4)
C65 0.053(6) 0.063(6) 0.062(6) -0.003(5) 0.002(5) 0.012(5)
C66 0.051(6) 0.054(6) 0.062(6) -0.005(5) 0.001(4) 0.000(4)
C67 0.096(12) 0.124(13) 0.183(17) -0.050(12) -0.011(11) 0.039(10)

loop_
_atom_type_symbol
_atom_type_description
_atom_type_scat_dispersion_real
_atom_type_scat_dispersion_imag
_atom_type_scat_source
C C 0.0033 0.0016 'International Tables Vol C Tables 4.2.6.8 and 6.1.1.4'
H H 0.0000 0.0000 'International Tables Vol C Tables 4.2.6.8 and 6.1.1.4'
N N 0.0061 0.0033 'International Tables Vol C Tables 4.2.6.8 and 6.1.1.4'
Br Br -0.2901 2.4595 'International Tables Vol C Tables 4.2.6.8 and 6.1.1.4'
Rh Rh -1.1178 0.9187 'International Tables Vol C Tables 4.2.6.8 and 6.1.1.4'
O O 0.0106 0.0060 'International Tables Vol C Tables 4.2.6.8 and 6.1.1.4'

loop_
_geom_angle_atom_site_label_1
_geom_angle_atom_site_label_2
_geom_angle_atom_site_label_3
_geom_angle
N4 Rh1 N3 90.1(3)
N4 Rh1 N1 90.6(3)
N3 Rh1 N1 177.0(3)
N4 Rh1 C61 90.4(3)
N3 Rh1 C61 90.4(3)
N1 Rh1 C61 92.5(3)
N4 Rh1 N2 177.1(3)
N3 Rh1 N2 89.9(3)
N1 Rh1 N2 89.2(3)
C61 Rh1 N2 92.5(3)
C4 N1 C1 106.8(7)
C4 N1 Rh1 127.2(6)
C1 N1 Rh1 126.0(5)
C6 N2 C9 107.6(8)
C6 N2 Rh1 126.7(6)
C9 N2 Rh1 125.7(6)
C14 N3 C11 106.4(7)
C14 N3 Rh1 126.7(6)
C11 N3 Rh1 126.9(6)
C16 N4 C19 106.7(8)
C16 N4 Rh1 127.2(6)
C19 N4 Rh1 126.1(6)
C20 C1 N1 125.7(8)
C20 C1 C2 125.7(9)
N1 C1 C2 108.5(8)
C3 C2 C1 107.9(9)
C2 C3 C4 107.9(9)
N1 C4 C5 126.4(9)
N1 C4 C3 108.9(8)
C5 C4 C3 124.7(9)
C4 C5 C6 124.6(8)
C4 C5 C21 119.1(9)
C6 C5 C21 116.3(8)
N2 C6 C5 125.9(8)
N2 C6 C7 108.5(9)
C5 C6 C7 125.6(8)
C8 C7 C6 108.4(9)
C7 C8 C9 107.1(9)
N2 C9 C10 126.5(8)
N2 C9 C8 108.3(9)
C10 C9 C8 125.1(9)
C9 C10 C11 125.4(8)
C9 C10 C31 114.7(8)
C11 C10 C31 119.9(8)
N3 C11 C10 125.1(8)
N3 C11 C12 109.9(8)
C10 C11 C12 124.9(8)
C13 C12 C11 107.4(8)
C12 C13 C14 106.9(9)
N3 C14 C15 125.7(8)
N3 C14 C13 109.3(8)
C15 C14 C13 124.9(8)
C16 C15 C14 125.3(8)
C16 C15 C41 117.8(8)
C14 C15 C41 116.9(8)
N4 C16 C15 125.0(8)
N4 C16 C17 108.6(9)
C15 C16 C17 126.4(8)
C18 C17 C16 108.7(8)
C17 C18 C19 106.8(9)
C20 C19 N4 125.4(8)
C20 C19 C18 125.4(9)
N4 C19 C18 109.2(8)
C1 C20 C19 125.8(9)
C1 C20 C51 115.7(8)
C19 C20 C51 118.5(8)
C26 C21 C22 115.5(10)
C26 C21 C5 122.5(10)
C22 C21 C5 121.9(9)
C21 C22 C23 120.6(11)
C24 C23 C22 124.7(12)
C23 C24 C25 114.8(11)
C23 C24 C27 125.2(13)
C25 C24 C27 120.0(13)
C24 C25 C26 121.4(13)
C21 C26 C25 123.1(14)
C36 C31 C32 115.4(9)
C36 C31 C10 121.2(9)
C32 C31 C10 122.7(9)
C33 C32 C31 121.9(11)
C32 C33 C34 122.5(12)
C33 C34 C35 116.6(11)
C33 C34 C37 121.0(12)
C35 C34 C37 122.3(12)
C36 C35 C34 120.7(11)
C35 C36 C31 122.9(11)
C42 C41 C46 115.9(9)
C42 C41 C15 123.3(9)
C46 C41 C15 120.7(9)
C41 C42 C43 121.5(12)
C44 C43 C42 122.2(12)
C43 C44 C45 118.5(10)
C43 C44 C47 123.5(15)
C45 C44 C47 118.0(14)
C44 C45 C46 120.0(12)
C45 C46 C41 121.9(11)
C56 C51 C52 118.0(10)
C56 C51 C20 120.1(9)
C52 C51 C20 121.7(10)
C53 C52 C51 119.8(13)
C52 C53 C54 122.5(13)
C55 C54 C53 115.4(12)
C55 C54 C57 124.7(13)
C53 C54 C57 119.8(13)
C54 C55 C56 123.4(12)
C51 C56 C55 120.4(11)
C62 C61 C66 119.6(8)
C62 C61 Rh1 121.1(6)
C66 C61 Rh1 119.3(7)
C61 C62 C63 120.7(9)
C64 C63 C62 119.3(9)
C65 C64 C63 121.3(9)
C65 C64 Br1 119.2(7)
C63 C64 Br1 119.5(7)
C64 C65 C66 117.4(9)
C61 C66 C65 121.7(9)

loop_
_geom_bond_atom_site_label_1
_geom_bond_atom_site_label_2
_geom_bond_distance
Rh1 N4 2.016(7)
Rh1 N3 2.018(7)
Rh1 N1 2.024(7)
Rh1 C61 2.028(8)
Rh1 N2 2.052(7)
Br1 C64 1.913(9)
O1 C67 1.387(15)
N1 C4 1.359(11)
N1 C1 1.394(11)
N2 C6 1.349(11)
N2 C9 1.354(11)
N3 C14 1.364(11)
N3 C11 1.378(11)
N4 C16 1.370(11)
N4 C19 1.394(11)
C1 C20 1.374(12)
C1 C2 1.433(13)
C2 C3 1.324(13)
C3 C4 1.448(13)
C4 C5 1.378(13)
C5 C6 1.406(13)
C5 C21 1.511(12)
C6 C7 1.421(13)
C7 C8 1.311(14)
C8 C9 1.437(12)
C9 C10 1.388(13)
C10 C11 1.391(12)
C10 C31 1.530(12)
C11 C12 1.413(12)
C12 C13 1.354(13)
C13 C14 1.439(13)
C14 C15 1.398(12)
C15 C16 1.389(13)
C15 C41 1.488(12)
C16 C17 1.442(13)
C17 C18 1.338(15)
C18 C19 1.438(13)
C19 C20 1.391(13)
C20 C51 1.507(13)
C21 C26 1.305(16)
C21 C22 1.341(15)
C22 C23 1.396(17)
C23 C24 1.287(18)
C24 C25 1.35(2)
C24 C27 1.475(15)
C25 C26 1.399(19)
C31 C36 1.363(14)
C31 C32 1.392(15)
C32 C33 1.310(16)
C33 C34 1.356(17)
C34 C35 1.385(16)
C34 C37 1.507(15)
C35 C36 1.327(15)
C41 C42 1.363(14)
C41 C46 1.387(14)
C42 C43 1.387(17)
C43 C44 1.323(18)
C44 C45 1.371(18)
C44 C47 1.517(16)
C45 C46 1.387(15)
C51 C56 1.369(15)
C51 C52 1.383(16)
C52 C53 1.382(17)
C53 C54 1.389(19)
C54 C55 1.352(16)
C54 C57 1.504(17)
C55 C56 1.379(14)
C61 C62 1.317(12)
C61 C66 1.382(12)
C62 C63 1.399(13)
C63 C64 1.365(13)
C64 C65 1.365(13)
C65 C66 1.384(13)
